data_7713182
loop_
_publ_author_name
'Griffin, Paul Joseph'
'Dake, Matthew J.'
'Remolina, Alesandro D.'
'Olshansky, Lisa'

_publ_section_title
;
 Conformational Dynamicity in a Copper(II) Coordination Complex
;
_journal_name_full 'Dalton Transactions'
_journal_paper_doi 10.1039/D3DT01213A
_journal_year 2023
_chemical_formula_moiety 'C19 H19 Cl Cu N3 S, F6 P, H2 O'
_chemical_formula_sum 'C19 H21 Cl Cu F6 N3 O P S'
_chemical_formula_weight 583.41
_chemical_name_systematic '[CuCl(dpaSMe)]PF6'
_space_group_crystal_system monoclinic
_space_group_IT_number 14
_space_group_name_Hall '-P 2yn'
_space_group_name_H-M_alt 'P 1 21/n 1'
_atom_sites_solution_hydrogens mixed
_atom_sites_solution_primary dual
_audit_creation_date 2022-06-01
_audit_creation_method
;
Olex2 1.3
(compiled 2020.11.12 svn.r5f609507 for OlexSys, GUI svn.r6408)
;
_audit_update_record
;
2023-04-22 deposited with the CCDC.	2023-05-29 downloaded from the CCDC.
;
_cell_angle_alpha 90
_cell_angle_beta 92.2550(10)
_cell_angle_gamma 90
_cell_formula_units_Z 4
_cell_length_a 9.0079(3)
_cell_length_b 18.5616(7)
_cell_length_c 13.3009(5)
_cell_measurement_reflns_used 33170
_cell_measurement_temperature 100.0
_cell_measurement_theta_max 26.39
_cell_measurement_theta_min 2.51
_cell_volume 2222.20(14)
_computing_cell_refinement 'SAINT V8.40B (?, 2016)'
_computing_data_reduction 'SAINT V8.40B (?, 2016)'
_computing_molecular_graphics 'Olex2 1.3 (Dolomanov et al., 2009)'
_computing_publication_material 'Olex2 1.3 (Dolomanov et al., 2009)'
_computing_structure_refinement 'XL  (Sheldrick, 2008)'
_computing_structure_solution 'SHELXT 2014/4 (Sheldrick, 2014)'
_diffrn_ambient_temperature 100.0
_diffrn_measured_fraction_theta_full 1.000
_diffrn_measured_fraction_theta_max 0.994
_diffrn_measurement_device_type 'Bruker APEX-II CCD'
_diffrn_measurement_method '\f and \w scans'
_diffrn_radiation_type MoK\a
_diffrn_radiation_wavelength 0.71073
_diffrn_reflns_av_R_equivalents 0.0548
_diffrn_reflns_av_unetI/netI 0.0253
_diffrn_reflns_Laue_measured_fraction_full 1.000
_diffrn_reflns_Laue_measured_fraction_max 0.994
_diffrn_reflns_limit_h_max 11
_diffrn_reflns_limit_h_min -11
_diffrn_reflns_limit_k_max 23
_diffrn_reflns_limit_k_min -23
_diffrn_reflns_limit_l_max 16
_diffrn_reflns_limit_l_min -16
_diffrn_reflns_number 60578
_diffrn_reflns_point_group_measured_fraction_full 1.000
_diffrn_reflns_point_group_measured_fraction_max 0.994
_diffrn_reflns_theta_full 25.242
_diffrn_reflns_theta_max 26.480
_diffrn_reflns_theta_min 2.194
_diffrn_source_current 1.0
_diffrn_source_power 0.05
_diffrn_source_voltage 50.0
_diffrn_standards_number 0
_exptl_absorpt_coefficient_mu 1.338
_exptl_absorpt_correction_T_max 0.7454
_exptl_absorpt_correction_T_min 0.5927
_exptl_absorpt_correction_type multi-scan
_exptl_absorpt_process_details
;
SADABS-2016/2 (Bruker,2016/2) was used for absorption correction.
wR2(int) was 0.1336 before and 0.0727 after correction.
The Ratio of minimum to maximum transmission is 0.7951.
The \l/2 correction factor is Not present.
;
_exptl_crystal_colour green
_exptl_crystal_colour_primary green
_exptl_crystal_density_diffrn 1.744
_exptl_crystal_description prisms
_exptl_crystal_F_000 1180
_exptl_crystal_recrystallization_method 'Re-crystallisation from solvent: MeOH/water'
_exptl_crystal_size_max 0.317
_exptl_crystal_size_mid 0.212
_exptl_crystal_size_min 0.082
_refine_diff_density_max 1.243
_refine_diff_density_min -1.300
_refine_diff_density_rms 0.124
_refine_ls_extinction_method none
_refine_ls_goodness_of_fit_ref 1.054
_refine_ls_hydrogen_treatment constr
_refine_ls_matrix_type full
_refine_ls_number_parameters 302
_refine_ls_number_reflns 4569
_refine_ls_number_restraints 0
_refine_ls_restrained_S_all 1.054
_refine_ls_R_factor_all 0.0448
_refine_ls_R_factor_gt 0.0421
_refine_ls_shift/su_max 0.001
_refine_ls_shift/su_mean 0.000
_refine_ls_structure_factor_coef Fsqd
_refine_ls_weighting_details 'w=1/[\s^2^(Fo^2^)+(0.0756P)^2^+4.4428P] where P=(Fo^2^+2Fc^2^)/3'
_refine_ls_weighting_scheme calc
_refine_ls_wR_factor_gt 0.1222
_refine_ls_wR_factor_ref 0.1258
_reflns_Friedel_coverage 0.000
_reflns_number_gt 4258
_reflns_number_total 4569
_reflns_threshold_expression 'I > 2\s(I)'
_cod_data_source_file d3dt01213a2.cif
_cod_data_source_block '[cucl(dpasme)]pf6_greencryst'
_cod_database_code 7713182
_shelx_shelxl_version_number 2014/7
_shelx_space_group_comment
;
The symmetry employed for this shelxl refinement is uniquely defined
by the following loop, which should always be used as a source of
symmetry information in preference to the above space-group names.
They are only intended as comments.
;
_shelx_estimated_absorpt_t_max 0.898
_shelx_estimated_absorpt_t_min 0.676
_olex2_refinement_description
;
1. Fixed Uiso
 At 1.2 times of:
  All C(H) groups, All C(H,H) groups
 At 1.5 times of:
  All C(H,H,H) groups, All O(H,H) groups
2.a Free rotating group:
 O(HA,HB)
2.b Secondary CH2 refined with riding coordinates:
 C6(H6A,H6B), C7(H7A,H7B)
2.c Aromatic/amide H refined with riding coordinates:
 C1(H1), C2(H2), C3(H3), C4(H4), C9(H9), C10(H10), C11(H11), C12(H12),
 C14(H14), C15(H15), C16(H16), C17(H17)
2.d Idealised Me refined as rotating group:
 C19(H19A,H19B,H19C)
;
_olex2_submission_special_instructions 'No special instructions were received'

loop_
_space_group_symop_operation_xyz
'x, y, z'
'-x+1/2, y+1/2, -z+1/2'
'-x, -y, -z'
'x-1/2, -y-1/2, z-1/2'

loop_
_atom_site_label
_atom_site_type_symbol
_atom_site_fract_x
_atom_site_fract_y
_atom_site_fract_z
_atom_site_U_iso_or_equiv
_atom_site_adp_type
_atom_site_occupancy
_atom_site_site_symmetry_order
_atom_site_calc_flag
_atom_site_refinement_flags_posn
_atom_site_refinement_flags_adp
_atom_site_refinement_flags_occupancy
_atom_site_disorder_assembly
_atom_site_disorder_group
Cu1 Cu 0.36161(4) 0.30052(2) 0.61546(2) 0.01538(13) Uani 1 1 d . . . . .
Cl1 Cl 0.43397(8) 0.29281(4) 0.45784(5) 0.02368(18) Uani 1 1 d . . . . .
S1 S 0.56424(7) 0.22947(4) 0.68373(5) 0.02028(17) Uani 1 1 d . . . . .
N1 N 0.1872(2) 0.22642(12) 0.60472(17) 0.0162(4) Uani 1 1 d . . . . .
N2 N 0.2942(3) 0.30653(11) 0.76228(18) 0.0152(5) Uani 1 1 d . . . . .
N3 N 0.3320(3) 0.40818(12) 0.62094(17) 0.0168(4) Uani 1 1 d . . . . .
C1 C 0.1635(3) 0.17332(15) 0.5371(2) 0.0193(5) Uani 1 1 d . . . . .
H1 H 0.2250 0.1703 0.4809 0.023 Uiso 1 1 calc R U . . .
C2 C 0.0517(3) 0.12283(16) 0.5475(2) 0.0230(6) Uani 1 1 d . . . . .
H2 H 0.0377 0.0852 0.4996 0.028 Uiso 1 1 calc R U . . .
C3 C -0.0397(3) 0.12821(16) 0.6292(2) 0.0238(6) Uani 1 1 d . . . . .
H3 H -0.1165 0.0940 0.6382 0.029 Uiso 1 1 calc R U . . .
C4 C -0.0173(3) 0.18397(16) 0.6971(2) 0.0210(6) Uani 1 1 d . . . . .
H4 H -0.0797 0.1893 0.7525 0.025 Uiso 1 1 calc R U . . .
C5 C 0.0980(3) 0.23198(14) 0.6828(2) 0.0155(5) Uani 1 1 d . . . . .
C6 C 0.1299(3) 0.29597(14) 0.7498(2) 0.0167(5) Uani 1 1 d . . . . .
H6A H 0.0835 0.3396 0.7195 0.020 Uiso 1 1 calc R U . . .
H6B H 0.0871 0.2879 0.8163 0.020 Uiso 1 1 calc R U . . .
C7 C 0.3302(3) 0.38097(15) 0.7984(2) 0.0207(6) Uani 1 1 d . . . . .
H7A H 0.4334 0.3823 0.8268 0.025 Uiso 1 1 calc R U . . .
H7B H 0.2628 0.3944 0.8524 0.025 Uiso 1 1 calc R U . . .
C8 C 0.3138(3) 0.43420(15) 0.7138(2) 0.0188(5) Uani 1 1 d . . . . .
C9 C 0.2924(4) 0.50691(16) 0.7314(2) 0.0243(6) Uani 1 1 d . . . . .
H9 H 0.2781 0.5241 0.7976 0.029 Uiso 1 1 calc R U . . .
C10 C 0.2922(4) 0.55418(15) 0.6506(2) 0.0267(6) Uani 1 1 d . . . . .
H10 H 0.2788 0.6044 0.6608 0.032 Uiso 1 1 calc R U . . .
C11 C 0.3117(3) 0.52736(16) 0.5548(2) 0.0250(6) Uani 1 1 d . . . . .
H11 H 0.3124 0.5589 0.4986 0.030 Uiso 1 1 calc R U . . .
C12 C 0.3303(3) 0.45375(15) 0.5425(2) 0.0196(5) Uani 1 1 d . . . . .
H12 H 0.3421 0.4351 0.4767 0.024 Uiso 1 1 calc R U . . .
C13 C 0.3637(3) 0.25339(14) 0.8314(2) 0.0156(5) Uani 1 1 d . . . . .
C14 C 0.3084(3) 0.24369(14) 0.9264(2) 0.0173(5) Uani 1 1 d . . . . .
H14 H 0.2264 0.2717 0.9465 0.021 Uiso 1 1 calc R U . . .
C15 C 0.3724(3) 0.19319(15) 0.9924(2) 0.0199(6) Uani 1 1 d . . . . .
H15 H 0.3333 0.1862 1.0570 0.024 Uiso 1 1 calc R U . . .
C16 C 0.4938(3) 0.15316(16) 0.9633(2) 0.0227(6) Uani 1 1 d . . . . .
H16 H 0.5366 0.1180 1.0076 0.027 Uiso 1 1 calc R U . . .
C17 C 0.5525(3) 0.16430(16) 0.8701(2) 0.0224(6) Uani 1 1 d . . . . .
H17 H 0.6374 0.1379 0.8514 0.027 Uiso 1 1 calc R U . . .
C18 C 0.4874(3) 0.21434(15) 0.8031(2) 0.0178(5) Uani 1 1 d . . . . .
C19 C 0.5327(4) 0.14205(16) 0.6246(3) 0.0297(7) Uani 1 1 d . . . . .
H19A H 0.4279 0.1288 0.6289 0.045 Uiso 1 1 calc R U . . .
H19B H 0.5949 0.1057 0.6593 0.045 Uiso 1 1 calc R U . . .
H19C H 0.5584 0.1446 0.5538 0.045 Uiso 1 1 calc R U . . .
P1 P 0.78763(8) 0.44021(4) 0.76116(6) 0.02133(18) Uani 1 1 d . . . . .
F1 F 0.6533(2) 0.41454(13) 0.68714(17) 0.0412(5) Uani 1 1 d . . . . .
F2 F 0.6748(3) 0.45288(12) 0.84940(16) 0.0422(5) Uani 1 1 d . . . . .
F3 F 0.9233(3) 0.46569(15) 0.83352(18) 0.0507(6) Uani 1 1 d . . . . .
F4 F 0.9003(2) 0.42764(11) 0.67276(15) 0.0350(5) Uani 1 1 d . . . . .
F5 F 0.7611(3) 0.52120(10) 0.72475(17) 0.0397(5) Uani 1 1 d . . . . .
F6 F 0.8136(3) 0.35948(11) 0.79814(19) 0.0451(6) Uani 1 1 d . . . . .
O O 1.1727(8) 0.4828(5) 0.9646(5) 0.130(2) Uani 1 1 d G . . . .
HA H 1.0800 0.4794 0.9443 0.196 Uiso 1 1 d G U . . .
HB H 1.1695 0.4976 1.0265 0.196 Uiso 1 1 d G U . . .

loop_
_atom_site_aniso_label
_atom_site_aniso_U_11
_atom_site_aniso_U_22
_atom_site_aniso_U_33
_atom_site_aniso_U_23
_atom_site_aniso_U_13
_atom_site_aniso_U_12
Cu1 0.0177(2) 0.01371(19) 0.0152(2) 0.00088(11) 0.00661(13) 0.00130(11)
Cl1 0.0284(4) 0.0252(4) 0.0183(3) 0.0018(2) 0.0116(3) 0.0045(3)
S1 0.0167(3) 0.0209(3) 0.0237(4) 0.0044(3) 0.0072(3) 0.0039(2)
N1 0.0160(10) 0.0158(11) 0.0172(11) 0.0004(9) 0.0043(9) 0.0009(8)
N2 0.0174(11) 0.0120(10) 0.0162(11) -0.0006(8) 0.0023(9) 0.0014(8)
N3 0.0174(10) 0.0138(10) 0.0193(11) 0.0000(8) 0.0018(8) -0.0008(8)
C1 0.0219(13) 0.0197(13) 0.0166(13) -0.0017(10) 0.0031(10) 0.0017(11)
C2 0.0276(15) 0.0214(14) 0.0198(14) -0.0011(11) -0.0024(11) -0.0013(11)
C3 0.0227(14) 0.0251(14) 0.0234(14) 0.0064(11) -0.0023(11) -0.0059(11)
C4 0.0179(13) 0.0268(14) 0.0185(13) 0.0049(11) 0.0033(10) 0.0000(11)
C5 0.0157(12) 0.0170(12) 0.0138(12) 0.0033(9) 0.0017(9) 0.0034(10)
C6 0.0160(13) 0.0189(13) 0.0153(13) 0.0002(10) 0.0040(10) 0.0030(9)
C7 0.0301(15) 0.0137(12) 0.0183(13) -0.0002(10) -0.0006(11) -0.0003(11)
C8 0.0218(13) 0.0153(13) 0.0191(13) 0.0008(10) -0.0011(10) -0.0010(10)
C9 0.0340(16) 0.0168(13) 0.0218(14) -0.0032(11) -0.0026(12) 0.0021(11)
C10 0.0360(17) 0.0125(13) 0.0310(16) 0.0007(11) -0.0038(13) 0.0008(11)
C11 0.0299(15) 0.0180(14) 0.0270(15) 0.0069(11) -0.0007(12) -0.0007(11)
C12 0.0215(13) 0.0182(13) 0.0192(13) 0.0027(10) 0.0015(10) -0.0015(10)
C13 0.0168(12) 0.0127(12) 0.0171(13) 0.0002(9) -0.0007(10) -0.0006(9)
C14 0.0196(13) 0.0157(12) 0.0166(13) -0.0003(10) 0.0018(10) -0.0002(10)
C15 0.0233(14) 0.0188(13) 0.0174(13) 0.0025(10) -0.0005(11) -0.0034(10)
C16 0.0236(14) 0.0209(14) 0.0232(14) 0.0057(11) -0.0041(11) 0.0009(11)
C17 0.0190(13) 0.0221(14) 0.0260(15) 0.0032(11) -0.0009(11) 0.0029(11)
C18 0.0165(12) 0.0184(12) 0.0187(13) 0.0018(10) 0.0016(10) -0.0006(10)
C19 0.0390(17) 0.0203(14) 0.0304(16) 0.0010(12) 0.0102(13) 0.0101(13)
P1 0.0240(4) 0.0163(4) 0.0239(4) 0.0003(3) 0.0029(3) 0.0003(3)
F1 0.0327(11) 0.0485(13) 0.0420(12) -0.0076(10) -0.0046(9) -0.0048(9)
F2 0.0500(13) 0.0429(12) 0.0351(11) 0.0029(9) 0.0209(10) 0.0052(10)
F3 0.0461(13) 0.0653(16) 0.0398(13) -0.0084(11) -0.0116(10) -0.0117(12)
F4 0.0357(11) 0.0383(11) 0.0316(10) -0.0020(8) 0.0078(8) 0.0082(9)
F5 0.0559(13) 0.0205(9) 0.0438(12) 0.0057(8) 0.0145(10) 0.0061(9)
F6 0.0500(13) 0.0274(11) 0.0586(14) 0.0145(10) 0.0110(11) 0.0081(9)
O 0.122(5) 0.167(7) 0.103(4) -0.002(5) 0.010(4) 0.005(5)

loop_
_atom_type_symbol
_atom_type_description
_atom_type_scat_dispersion_real
_atom_type_scat_dispersion_imag
_atom_type_scat_source
C C 0.0033 0.0016 'International Tables Vol C Tables 4.2.6.8 and 6.1.1.4'
H H 0.0000 0.0000 'International Tables Vol C Tables 4.2.6.8 and 6.1.1.4'
Cl Cl 0.1484 0.1585 'International Tables Vol C Tables 4.2.6.8 and 6.1.1.4'
Cu Cu 0.3201 1.2651 'International Tables Vol C Tables 4.2.6.8 and 6.1.1.4'
F F 0.0171 0.0103 'International Tables Vol C Tables 4.2.6.8 and 6.1.1.4'
N N 0.0061 0.0033 'International Tables Vol C Tables 4.2.6.8 and 6.1.1.4'
O O 0.0106 0.0060 'International Tables Vol C Tables 4.2.6.8 and 6.1.1.4'
P P 0.1023 0.0942 'International Tables Vol C Tables 4.2.6.8 and 6.1.1.4'
S S 0.1246 0.1234 'International Tables Vol C Tables 4.2.6.8 and 6.1.1.4'

loop_
_exptl_crystal_face_index_h
_exptl_crystal_face_index_k
_exptl_crystal_face_index_l
_exptl_crystal_face_perp_dist
0.00 -1.00 0.00 0.0410
0.00 1.00 0.00 0.0200
1.00 0.00 1.00 0.1090
-1.00 -1.00 1.00 0.0890
1.00 1.00 -1.00 0.0820
-1.00 -1.00 -2.00 0.1050
-2.00 0.00 -1.00 0.0850

loop_
_geom_angle_atom_site_label_1
_geom_angle_atom_site_label_2
_geom_angle_atom_site_label_3
_geom_angle
_geom_angle_site_symmetry_1
_geom_angle_site_symmetry_3
_geom_angle_publ_flag
Cl1 Cu1 S1 94.27(3) . . ?
N1 Cu1 Cl1 98.08(7) . . ?
N1 Cu1 S1 102.86(7) . . ?
N2 Cu1 Cl1 179.40(6) . . ?
N2 Cu1 S1 85.40(6) . . ?
N2 Cu1 N1 81.50(9) . . ?
N3 Cu1 Cl1 98.15(7) . . ?
N3 Cu1 S1 129.04(7) . . ?
N3 Cu1 N1 123.68(9) . . ?
N3 Cu1 N2 82.45(9) . . ?
C18 S1 Cu1 96.16(9) . . ?
C18 S1 C19 100.68(14) . . ?
C19 S1 Cu1 102.88(11) . . ?
C1 N1 Cu1 128.86(19) . . ?
C5 N1 Cu1 111.61(18) . . ?
C5 N1 C1 119.3(2) . . ?
C6 N2 Cu1 102.33(16) . . ?
C7 N2 Cu1 106.56(17) . . ?
C7 N2 C6 111.0(2) . . ?
C13 N2 Cu1 114.78(16) . . ?
C13 N2 C6 112.2(2) . . ?
C13 N2 C7 109.7(2) . . ?
C8 N3 Cu1 114.26(18) . . ?
C8 N3 C12 119.4(2) . . ?
C12 N3 Cu1 126.38(19) . . ?
N1 C1 H1 119.1 . . ?
N1 C1 C2 121.7(3) . . ?
C2 C1 H1 119.1 . . ?
C1 C2 H2 120.6 . . ?
C1 C2 C3 118.9(3) . . ?
C3 C2 H2 120.6 . . ?
C2 C3 H3 120.4 . . ?
C4 C3 C2 119.2(3) . . ?
C4 C3 H3 120.4 . . ?
C3 C4 H4 120.6 . . ?
C3 C4 C5 118.8(3) . . ?
C5 C4 H4 120.6 . . ?
N1 C5 C4 122.1(3) . . ?
N1 C5 C6 114.4(2) . . ?
C4 C5 C6 123.5(2) . . ?
N2 C6 C5 109.5(2) . . ?
N2 C6 H6A 109.8 . . ?
N2 C6 H6B 109.8 . . ?
C5 C6 H6A 109.8 . . ?
C5 C6 H6B 109.8 . . ?
H6A C6 H6B 108.2 . . ?
N2 C7 H7A 109.5 . . ?
N2 C7 H7B 109.5 . . ?
N2 C7 C8 110.7(2) . . ?
H7A C7 H7B 108.1 . . ?
C8 C7 H7A 109.5 . . ?
C8 C7 H7B 109.5 . . ?
N3 C8 C7 116.2(2) . . ?
N3 C8 C9 122.0(3) . . ?
C9 C8 C7 121.7(3) . . ?
C8 C9 H9 120.6 . . ?
C8 C9 C10 118.7(3) . . ?
C10 C9 H9 120.6 . . ?
C9 C10 H10 120.4 . . ?
C11 C10 C9 119.3(3) . . ?
C11 C10 H10 120.4 . . ?
C10 C11 H11 120.5 . . ?
C10 C11 C12 118.9(3) . . ?
C12 C11 H11 120.5 . . ?
N3 C12 C11 121.7(3) . . ?
N3 C12 H12 119.1 . . ?
C11 C12 H12 119.1 . . ?
C14 C13 N2 119.7(2) . . ?
C14 C13 C18 119.9(2) . . ?
C18 C13 N2 120.4(2) . . ?
C13 C14 H14 119.8 . . ?
C13 C14 C15 120.4(3) . . ?
C15 C14 H14 119.8 . . ?
C14 C15 H15 120.2 . . ?
C16 C15 C14 119.7(3) . . ?
C16 C15 H15 120.2 . . ?
C15 C16 H16 119.9 . . ?
C17 C16 C15 120.2(3) . . ?
C17 C16 H16 119.9 . . ?
C16 C17 H17 119.8 . . ?
C16 C17 C18 120.3(3) . . ?
C18 C17 H17 119.8 . . ?
C13 C18 S1 120.1(2) . . ?
C13 C18 C17 119.5(3) . . ?
C17 C18 S1 120.3(2) . . ?
S1 C19 H19A 109.5 . . ?
S1 C19 H19B 109.5 . . ?
S1 C19 H19C 109.5 . . ?
H19A C19 H19B 109.5 . . ?
H19A C19 H19C 109.5 . . ?
H19B C19 H19C 109.5 . . ?
F2 P1 F1 90.48(13) . . ?
F2 P1 F4 179.89(15) . . ?
F3 P1 F1 179.10(13) . . ?
F3 P1 F2 90.42(14) . . ?
F3 P1 F4 89.64(13) . . ?
F4 P1 F1 89.46(12) . . ?
F5 P1 F1 89.62(13) . . ?
F5 P1 F2 89.57(12) . . ?
F5 P1 F3 90.32(14) . . ?
F5 P1 F4 90.34(11) . . ?
F6 P1 F1 90.47(13) . . ?
F6 P1 F2 90.10(12) . . ?
F6 P1 F3 89.60(14) . . ?
F6 P1 F4 90.00(12) . . ?
F6 P1 F5 179.65(13) . . ?
HA O HB 104.4 . . ?

loop_
_geom_bond_atom_site_label_1
_geom_bond_atom_site_label_2
_geom_bond_distance
_geom_bond_site_symmetry_2
_geom_bond_publ_flag
Cu1 Cl1 2.2245(7) . ?
Cu1 S1 2.4010(7) . ?
Cu1 N1 2.088(2) . ?
Cu1 N2 2.071(2) . ?
Cu1 N3 2.018(2) . ?
S1 C18 1.779(3) . ?
S1 C19 1.821(3) . ?
N1 C1 1.345(4) . ?
N1 C5 1.342(3) . ?
N2 C6 1.495(3) . ?
N2 C7 1.494(3) . ?
N2 C13 1.471(3) . ?
N3 C8 1.342(4) . ?
N3 C12 1.343(4) . ?
C1 H1 0.9500 . ?
C1 C2 1.386(4) . ?
C2 H2 0.9500 . ?
C2 C3 1.393(4) . ?
C3 H3 0.9500 . ?
C3 C4 1.383(4) . ?
C4 H4 0.9500 . ?
C4 C5 1.388(4) . ?
C5 C6 1.506(4) . ?
C6 H6A 0.9900 . ?
C6 H6B 0.9900 . ?
C7 H7A 0.9900 . ?
C7 H7B 0.9900 . ?
C7 C8 1.501(4) . ?
C8 C9 1.385(4) . ?
C9 H9 0.9500 . ?
C9 C10 1.388(4) . ?
C10 H10 0.9500 . ?
C10 C11 1.385(5) . ?
C11 H11 0.9500 . ?
C11 C12 1.387(4) . ?
C12 H12 0.9500 . ?
C13 C14 1.389(4) . ?
C13 C18 1.393(4) . ?
C14 H14 0.9500 . ?
C14 C15 1.394(4) . ?
C15 H15 0.9500 . ?
C15 C16 1.389(4) . ?
C16 H16 0.9500 . ?
C16 C17 1.383(4) . ?
C17 H17 0.9500 . ?
C17 C18 1.400(4) . ?
C19 H19A 0.9800 . ?
C19 H19B 0.9800 . ?
C19 H19C 0.9800 . ?
P1 F1 1.602(2) . ?
P1 F2 1.600(2) . ?
P1 F3 1.597(2) . ?
P1 F4 1.600(2) . ?
P1 F5 1.595(2) . ?
P1 F6 1.592(2) . ?
O HA 0.8700 . ?
O HB 0.8702 . ?

loop_
_geom_torsion_atom_site_label_1
_geom_torsion_atom_site_label_2
_geom_torsion_atom_site_label_3
_geom_torsion_atom_site_label_4
_geom_torsion
_geom_torsion_site_symmetry_1
_geom_torsion_site_symmetry_2
_geom_torsion_site_symmetry_3
_geom_torsion_site_symmetry_4
_geom_torsion_publ_flag
Cu1 S1 C18 C13 -11.8(2) . . . . ?
Cu1 S1 C18 C17 169.6(2) . . . . ?
Cu1 N1 C1 C2 171.9(2) . . . . ?
Cu1 N1 C5 C4 -173.8(2) . . . . ?
Cu1 N1 C5 C6 8.7(3) . . . . ?
Cu1 N2 C6 C5 48.0(2) . . . . ?
Cu1 N2 C7 C8 33.4(3) . . . . ?
Cu1 N2 C13 C14 -168.55(19) . . . . ?
Cu1 N2 C13 C18 13.4(3) . . . . ?
Cu1 N3 C8 C7 4.7(3) . . . . ?
Cu1 N3 C8 C9 179.9(2) . . . . ?
Cu1 N3 C12 C11 -178.8(2) . . . . ?
N1 C1 C2 C3 1.1(4) . . . . ?
N1 C5 C6 N2 -39.6(3) . . . . ?
N2 C7 C8 N3 -26.4(3) . . . . ?
N2 C7 C8 C9 158.4(3) . . . . ?
N2 C13 C14 C15 179.5(2) . . . . ?
N2 C13 C18 S1 1.0(4) . . . . ?
N2 C13 C18 C17 179.7(2) . . . . ?
N3 C8 C9 C10 -1.0(5) . . . . ?
C1 N1 C5 C4 0.9(4) . . . . ?
C1 N1 C5 C6 -176.6(2) . . . . ?
C1 C2 C3 C4 0.6(4) . . . . ?
C2 C3 C4 C5 -1.4(4) . . . . ?
C3 C4 C5 N1 0.7(4) . . . . ?
C3 C4 C5 C6 178.0(3) . . . . ?
C4 C5 C6 N2 143.0(3) . . . . ?
C5 N1 C1 C2 -1.8(4) . . . . ?
C6 N2 C7 C8 -77.3(3) . . . . ?
C6 N2 C13 C14 -52.3(3) . . . . ?
C6 N2 C13 C18 129.6(3) . . . . ?
C7 N2 C6 C5 161.4(2) . . . . ?
C7 N2 C13 C14 71.5(3) . . . . ?
C7 N2 C13 C18 -106.6(3) . . . . ?
C7 C8 C9 C10 173.9(3) . . . . ?
C8 N3 C12 C11 0.7(4) . . . . ?
C8 C9 C10 C11 0.7(5) . . . . ?
C9 C10 C11 C12 0.3(5) . . . . ?
C10 C11 C12 N3 -1.0(5) . . . . ?
C12 N3 C8 C7 -174.9(2) . . . . ?
C12 N3 C8 C9 0.3(4) . . . . ?
C13 N2 C6 C5 -75.5(3) . . . . ?
C13 N2 C7 C8 158.2(2) . . . . ?
C13 C14 C15 C16 1.0(4) . . . . ?
C14 C13 C18 S1 -177.1(2) . . . . ?
C14 C13 C18 C17 1.6(4) . . . . ?
C14 C15 C16 C17 1.2(4) . . . . ?
C15 C16 C17 C18 -2.0(4) . . . . ?
C16 C17 C18 S1 179.2(2) . . . . ?
C16 C17 C18 C13 0.6(4) . . . . ?
C18 C13 C14 C15 -2.4(4) . . . . ?
C19 S1 C18 C13 -116.2(2) . . . . ?
C19 S1 C18 C17 65.2(3) . . . . ?
